data_1510249
loop_
_publ_author_name
'Mudring, A.V.'
'Jansen, M.'

_publ_section_title
;
 Synthese, Kristallstruktur und Eigenschaften von Na2 Rb Au O2
;
_journal_name_full 'Zeitschrift fuer Anorganische und Allgemeine Chemie'
_journal_page_first 135
_journal_page_last 138
_journal_paper_doi 10.1002/1521-3749(200102)627:2<135::AID-ZAAC135>3.0.CO;2-K
_journal_volume 627
_journal_year 2001
_chemical_formula_sum 'Au Na2 O2 Rb'
_chemical_name_systematic 'Na2 Rb (Au O2)'
_space_group_IT_number 58
_symmetry_space_group_name_Hall '-P 2 2n'
_symmetry_space_group_name_H-M 'P n n m'
_cell_angle_alpha 90
_cell_angle_beta 90
_cell_angle_gamma 90
_cell_formula_units_Z 2
_cell_length_a 9.9276
_cell_length_b 5.5903
_cell_length_c 4.0864
_cell_volume 226.788
_citation_journal_id_ASTM ZAACAB
_cod_data_source_file gold_310.cif
_cod_data_source_block Au1Na2O2Rb1
_cod_original_cell_volume 226.7881
_cod_original_formula_sum 'Au1 Na2 O2 Rb1'
_cod_database_code 1510249

loop_
_symmetry_equiv_pos_as_xyz
x,y,z
-x,-y,z
x+1/2,-y+1/2,-z+1/2
-x+1/2,y+1/2,-z+1/2
-x,-y,-z
x,y,-z
-x-1/2,y-1/2,z-1/2
x-1/2,-y-1/2,z-1/2

loop_
_atom_site_label
_atom_site_type_symbol
_atom_site_fract_x
_atom_site_fract_y
_atom_site_fract_z
_atom_site_occupancy
_atom_site_U_iso_or_equiv
O1 O-2 0.6563 0.2745 0.5 1 0.0
Au1 Au+1 0.5 0.5 0.5 1 0.0
Rb1 Rb+1 0.5 0 0 1 0.0
Na1 Na+1 0.73 0.4211 0 1 0.0
